data_4126202
loop_
_publ_author_name
'Li, Wang'
'He, Chun-Ting'
'Zeng, Ying'
'Ji, Cheng-Min'
'Du, Zi-Yi'
'Zhang, Wei-Xiong'
'Chen, Xiao-Ming'

_publ_section_title
;
 Crystalline Supramolecular Gyroscope with a Water Molecule as an
 Ultrasmall Polar Rotator Modulated by Charge-Assisted Hydrogen Bonds.
;
_journal_name_full 'Journal of the American Chemical Society'
_journal_paper_doi 10.1021/jacs.7b02981
_journal_year 2017
_chemical_formula_sum 'C16 H38 Cl3 N O7 Zn'
_chemical_formula_weight 528.19
_space_group_crystal_system trigonal
_space_group_IT_number 146
_space_group_name_Hall 'R 3'
_space_group_name_H-M_alt 'R 3 :H'
_symmetry_space_group_name_Hall 'R 3'
_symmetry_space_group_name_H-M 'R 3 :H'
_atom_sites_solution_hydrogens mixed
_audit_creation_method SHELXL-2014/7
_cell_angle_alpha 90
_cell_angle_beta 90
_cell_angle_gamma 120
_cell_formula_units_Z 3
_cell_length_a 13.9622(7)
_cell_length_b 13.9622(7)
_cell_length_c 11.1895(11)
_cell_measurement_reflns_used 2484
_cell_measurement_temperature 296(2)
_cell_measurement_theta_max 25.8884
_cell_measurement_theta_min 2.3326
_cell_volume 1889.1(2)
_computing_cell_refinement 'Bruker XSCANS'
_computing_data_collection 'Bruker XSCANS'
_computing_data_reduction 'Bruker SHELXTL'
_computing_molecular_graphics 'Bruker SHELXTL'
_computing_publication_material 'Bruker SHELXTL'
_computing_structure_refinement 'SHELXL-2014/7 (Sheldrick, 2014)'
_computing_structure_solution 'Bruker SHELXTL'
_diffrn_ambient_temperature 296(2)
_diffrn_measured_fraction_theta_full 1.000
_diffrn_measured_fraction_theta_max 0.999
_diffrn_measurement_device_type 'Bruker P4'
_diffrn_measurement_method '\w scans'
_diffrn_radiation_type MoK\a
_diffrn_radiation_wavelength 0.71073
_diffrn_reflns_av_R_equivalents 0.0120
_diffrn_reflns_av_unetI/netI 0.0203
_diffrn_reflns_Laue_measured_fraction_full 1.000
_diffrn_reflns_Laue_measured_fraction_max 0.999
_diffrn_reflns_limit_h_max 17
_diffrn_reflns_limit_h_min -17
_diffrn_reflns_limit_k_max 18
_diffrn_reflns_limit_k_min -18
_diffrn_reflns_limit_l_max 14
_diffrn_reflns_limit_l_min -6
_diffrn_reflns_number 4551
_diffrn_reflns_point_group_measured_fraction_full 1.000
_diffrn_reflns_point_group_measured_fraction_max 0.999
_diffrn_reflns_theta_full 25.242
_diffrn_reflns_theta_max 27.493
_diffrn_reflns_theta_min 2.480
_exptl_absorpt_coefficient_mu 1.326
_exptl_absorpt_correction_type none
_exptl_crystal_colour colourless
_exptl_crystal_density_diffrn 1.393
_exptl_crystal_description block
_exptl_crystal_F_000 834
_exptl_crystal_size_max 0.32
_exptl_crystal_size_mid 0.26
_exptl_crystal_size_min 0.24
_refine_diff_density_max 0.244
_refine_diff_density_min -0.274
_refine_diff_density_rms 0.052
_refine_ls_abs_structure_details
; 
 Refined as an inversion twin. 
;
_refine_ls_abs_structure_Flack 0.88(2)
_refine_ls_extinction_method none
_refine_ls_goodness_of_fit_ref 1.057
_refine_ls_hydrogen_treatment mixed
_refine_ls_matrix_type full
_refine_ls_number_parameters 89
_refine_ls_number_reflns 1365
_refine_ls_number_restraints 5
_refine_ls_restrained_S_all 1.056
_refine_ls_R_factor_all 0.0279
_refine_ls_R_factor_gt 0.0274
_refine_ls_shift/su_max 0.000
_refine_ls_shift/su_mean 0.000
_refine_ls_structure_factor_coef Fsqd
_refine_ls_weighting_details 'w=1/[\s^2^(Fo^2^)+(0.0512P)^2^+0.7372P] where P=(Fo^2^+2Fc^2^)/3'
_refine_ls_weighting_scheme calc
_refine_ls_wR_factor_gt 0.0776
_refine_ls_wR_factor_ref 0.0781
_reflns_Friedel_coverage 1.000
_reflns_Friedel_fraction_full 1.000
_reflns_Friedel_fraction_max 0.999
_reflns_number_gt 1334
_reflns_number_total 1365
_reflns_threshold_expression 'I > 2\s(I)'
_cod_data_source_file ja7b02981_si_003.cif
_cod_data_source_block 1-296K
_cod_original_cell_volume 1889.1(3)
_cod_database_code 4126202
_shelx_shelxl_version_number 2014/7
_shelx_space_group_comment
; 
The symmetry employed for this shelxl refinement is uniquely defined 
by the following loop, which should always be used as a source of 
symmetry information in preference to the above space-group names. 
They are only intended as comments. 
;

loop_
_space_group_symop_operation_xyz
'x, y, z'
'-y, x-y, z'
'-x+y, -x, z'
'x+2/3, y+1/3, z+1/3'
'-y+2/3, x-y+1/3, z+1/3'
'-x+y+2/3, -x+1/3, z+1/3'
'x+1/3, y+2/3, z+2/3'
'-y+1/3, x-y+2/3, z+2/3'
'-x+y+1/3, -x+2/3, z+2/3'

loop_
_atom_site_label
_atom_site_type_symbol
_atom_site_fract_x
_atom_site_fract_y
_atom_site_fract_z
_atom_site_U_iso_or_equiv
_atom_site_adp_type
_atom_site_occupancy
_atom_site_site_symmetry_order
_atom_site_calc_flag
_atom_site_refinement_flags_posn
_atom_site_refinement_flags_adp
_atom_site_refinement_flags_occupancy
Zn1 Zn 0.6667 0.3333 0.77615(4) 0.04496(18) Uani 1 3 d S T P
Cl1 Cl 0.75430(8) 0.51405(8) 0.81868(11) 0.0631(3) Uani 1 1 d . . .
N1 N 0.6667 0.3333 0.3138(5) 0.0432(10) Uani 1 3 d S T P
H1C H 0.7000 0.4035 0.3407 0.065 Uiso 1 1 d R U .
C1 C 0.9568(4) 0.4558(5) 0.4421(9) 0.108(3) Uani 1 1 d . . .
H1A H 0.9820 0.4714 0.3599 0.130 Uiso 1 1 calc R U .
H1B H 1.0199 0.5024 0.4922 0.130 Uiso 1 1 calc R U .
C2 C 0.9280(5) 0.3493(5) 0.4648(9) 0.113(3) Uani 1 1 d . . .
H2A H 0.9195 0.3374 0.5504 0.135 Uiso 1 1 calc R U .
H2B H 0.9883 0.3382 0.4398 0.135 Uiso 1 1 calc R U .
C3 C 0.7942(5) 0.1658(5) 0.4660(8) 0.098(2) Uani 1 1 d . . .
H3A H 0.8402 0.1361 0.4393 0.118 Uiso 1 1 calc R U .
H3B H 0.8052 0.1784 0.5514 0.118 Uiso 1 1 calc R U .
C4 C 0.6853(5) 0.0882(4) 0.4455(8) 0.097(2) Uani 1 1 d . . .
H4A H 0.6800 0.0604 0.3649 0.116 Uiso 1 1 calc R U .
H4B H 0.6659 0.0268 0.4995 0.116 Uiso 1 1 calc R U .
C5 C 0.6667 0.3333 0.1789(6) 0.0444(11) Uani 1 3 d S T P
C6 C 0.6099(4) 0.2134(3) 0.1380(4) 0.0608(10) Uani 1 1 d . . .
H6A H 0.6086 0.2107 0.0523 0.091 Uiso 1 1 calc R U .
H6B H 0.6497 0.1789 0.1680 0.091 Uiso 1 1 calc R U .
H6C H 0.5355 0.1750 0.1680 0.091 Uiso 1 1 calc R U .
O1 O 0.8812(3) 0.4889(3) 0.4574(4) 0.0790(11) Uani 1 1 d . . .
O2 O 0.8301(2) 0.2686(3) 0.4085(4) 0.0732(9) Uani 1 1 d . . .
O1W O 0.6667 0.3333 0.5908(5) 0.0664(12) Uani 1 3 d DS T P
H1WA H 0.7319(13) 0.368(8) 0.557(5) 0.100 Uiso 0.6667 1 d D U P

loop_
_atom_site_aniso_label
_atom_site_aniso_U_11
_atom_site_aniso_U_22
_atom_site_aniso_U_33
_atom_site_aniso_U_23
_atom_site_aniso_U_13
_atom_site_aniso_U_12
Zn1 0.0493(2) 0.0493(2) 0.0362(3) 0.000 0.000 0.02467(11)
Cl1 0.0640(5) 0.0518(5) 0.0712(7) -0.0062(4) -0.0017(4) 0.0271(4)
N1 0.0470(14) 0.0470(14) 0.036(2) 0.000 0.000 0.0235(7)
C1 0.049(2) 0.081(3) 0.189(9) -0.028(4) -0.036(3) 0.028(2)
C2 0.066(3) 0.091(4) 0.200(9) -0.045(5) -0.053(4) 0.053(3)
C3 0.075(3) 0.086(3) 0.152(7) 0.026(4) -0.001(4) 0.054(3)
C4 0.085(3) 0.067(3) 0.151(7) 0.042(3) 0.033(4) 0.048(3)
C5 0.0498(17) 0.0498(17) 0.034(3) 0.000 0.000 0.0249(8)
C6 0.072(2) 0.059(2) 0.051(2) -0.0129(17) -0.0053(18) 0.0322(19)
O1 0.0581(16) 0.0589(16) 0.123(3) -0.0164(19) -0.0165(18) 0.0314(14)
O2 0.0549(15) 0.0554(14) 0.112(3) -0.0041(16) -0.0133(17) 0.0295(12)
O1W 0.0798(19) 0.0798(19) 0.040(2) 0.000 0.000 0.0399(10)

loop_
_atom_type_symbol
_atom_type_description
_atom_type_scat_dispersion_real
_atom_type_scat_dispersion_imag
_atom_type_scat_source
C C 0.0033 0.0016 'International Tables Vol C Tables 4.2.6.8 and 6.1.1.4'
H H 0.0000 0.0000 'International Tables Vol C Tables 4.2.6.8 and 6.1.1.4'
N N 0.0061 0.0033 'International Tables Vol C Tables 4.2.6.8 and 6.1.1.4'
O O 0.0106 0.0060 'International Tables Vol C Tables 4.2.6.8 and 6.1.1.4'
Cl Cl 0.1484 0.1585 'International Tables Vol C Tables 4.2.6.8 and 6.1.1.4'
Zn Zn 0.2839 1.4301 'International Tables Vol C Tables 4.2.6.8 and 6.1.1.4'

loop_
_geom_angle_atom_site_label_1
_geom_angle_atom_site_label_2
_geom_angle_atom_site_label_3
_geom_angle
_geom_angle_site_symmetry_1
_geom_angle_site_symmetry_3
O1W Zn1 Cl1 102.28(4) . 2_655
O1W Zn1 Cl1 102.28(4) . .
Cl1 Zn1 Cl1 115.60(2) 2_655 .
O1W Zn1 Cl1 102.28(4) . 3_665
Cl1 Zn1 Cl1 115.60(2) 2_655 3_665
Cl1 Zn1 Cl1 115.60(2) . 3_665
C2 C1 O1 119.7(6) . .
C1 C2 O2 115.4(5) . .
C4 C3 O2 114.5(5) . .
O1 C4 C3 118.6(5) 3_665 .
N1 C5 C6 107.5(3) . 2_655
N1 C5 C6 107.5(3) . .
C6 C5 C6 111.4(3) 2_655 .
N1 C5 C6 107.5(3) . 3_665
C6 C5 C6 111.4(3) 2_655 3_665
C6 C5 C6 111.4(3) . 3_665
C4 O1 C1 120.1(5) 2_655 .
C2 O2 C3 108.5(5) . .

loop_
_geom_bond_atom_site_label_1
_geom_bond_atom_site_label_2
_geom_bond_distance
_geom_bond_site_symmetry_2
Zn1 O1W 2.074(5) .
Zn1 Cl1 2.2366(9) 2_655
Zn1 Cl1 2.2367(9) .
Zn1 Cl1 2.2367(9) 3_665
N1 C5 1.510(9) .
C1 C2 1.356(9) .
C1 O1 1.359(7) .
C2 O2 1.412(7) .
C3 C4 1.374(9) .
C3 O2 1.416(7) .
C4 O1 1.356(6) 3_665
C5 C6 1.521(4) 2_655
C5 C6 1.521(4) .
C5 C6 1.521(4) 3_665
O1 C4 1.356(6) 2_655
